data_7244412
loop_
_publ_author_name
'Wojtkiewicz, Kacper'
'Lough, Alan'
'Bender, Timothy P.'

_publ_section_title
;
 Analysis of the solvent effects on the crystal growth of peripherally
 chlorinated boron subphthalocyanines
;
_journal_issue 15
_journal_name_full CrystEngComm
_journal_page_first 2791
_journal_page_last 2807
_journal_paper_doi 10.1039/D1CE01320C
_journal_volume 24
_journal_year 2022
_chemical_absolute_configuration ad
_chemical_formula_moiety 'C30 H10 B Cl6 I N6 O'
_chemical_formula_sum 'C30 H10 B Cl6 I N6 O'
_chemical_formula_weight 820.85
_chemical_name_systematic IPhO-Cl6BsubPc
_space_group_crystal_system orthorhombic
_space_group_IT_number 29
_space_group_name_Hall 'P 2c -2ac'
_space_group_name_H-M_alt 'P c a 21'
_atom_sites_solution_hydrogens geom
_atom_sites_solution_primary direct
_audit_creation_method SHELXL-2018/3
_audit_update_record
;
2021-05-31 deposited with the CCDC.	2022-02-04 downloaded from the CCDC.
;
_cell_angle_alpha 90
_cell_angle_beta 90
_cell_angle_gamma 90
_cell_formula_units_Z 8
_cell_length_a 15.8915(6)
_cell_length_b 15.1172(6)
_cell_length_c 23.9514(9)
_cell_measurement_reflns_used 9529
_cell_measurement_temperature 150(2)
_cell_measurement_theta_max 27.45
_cell_measurement_theta_min 2.52
_cell_volume 5754.0(4)
_computing_cell_refinement APEX3
_computing_data_collection 'APEX3 (Bruker, 2018)'
_computing_data_reduction 'SAINT (Bruker, 2014)'
_computing_molecular_graphics 'PLATON (Spek, 2009)'
_computing_publication_material 'SHELXTL (Sheldrick, 2008)'
_computing_structure_refinement 'SHELXL-2018/3 (Sheldrick, 2015b)'
_computing_structure_solution 'SHELXT 2014/5 (Sheldrick, 2015a)'
_diffrn_ambient_temperature 150(2)
_diffrn_measured_fraction_theta_full 0.998
_diffrn_measured_fraction_theta_max 0.998
_diffrn_measurement_device_type 'Bruker Kappa APEX-DUO CCD'
_diffrn_measurement_method '\f and \w scans'
_diffrn_radiation_type MoK\a
_diffrn_radiation_wavelength 0.71073
_diffrn_reflns_av_R_equivalents 0.0491
_diffrn_reflns_av_unetI/netI 0.0250
_diffrn_reflns_Laue_measured_fraction_full 0.998
_diffrn_reflns_Laue_measured_fraction_max 0.998
_diffrn_reflns_limit_h_max 20
_diffrn_reflns_limit_h_min -20
_diffrn_reflns_limit_k_max 19
_diffrn_reflns_limit_k_min -19
_diffrn_reflns_limit_l_max 31
_diffrn_reflns_limit_l_min -31
_diffrn_reflns_number 143954
_diffrn_reflns_point_group_measured_fraction_full 0.998
_diffrn_reflns_point_group_measured_fraction_max 0.998
_diffrn_reflns_theta_full 25.242
_diffrn_reflns_theta_max 27.493
_diffrn_reflns_theta_min 1.859
_diffrn_source 'sealed tube with Bruker Triumph monochromator'
_exptl_absorpt_coefficient_mu 1.711
_exptl_absorpt_correction_T_max 0.7456
_exptl_absorpt_correction_T_min 0.6639
_exptl_absorpt_correction_type multi-scan
_exptl_absorpt_process_details 'SADABS (Krause et al., 2015)'
_exptl_crystal_colour pink
_exptl_crystal_density_diffrn 1.895
_exptl_crystal_description Shard
_exptl_crystal_F_000 3200
_exptl_crystal_recrystallization_method 'Re-crystallisation from solvent: dichlorobenzene/dimethoxybezene/heptane'
_exptl_crystal_size_max 0.330
_exptl_crystal_size_mid 0.260
_exptl_crystal_size_min 0.250
_refine_diff_density_max 1.326
_refine_diff_density_min -0.683
_refine_diff_density_rms 0.084
_refine_ls_abs_structure_details
; 
 Flack x determined using 5602 quotients [(I+)-(I-)]/[(I+)+(I-)] 
 (Parsons, Flack and Wagner, Acta Cryst. B69 (2013) 249-259). 
;
_refine_ls_abs_structure_Flack 0.014(4)
_refine_ls_extinction_method none
_refine_ls_goodness_of_fit_ref 1.040
_refine_ls_hydrogen_treatment constr
_refine_ls_matrix_type full
_refine_ls_number_parameters 811
_refine_ls_number_reflns 13197
_refine_ls_number_restraints 1
_refine_ls_restrained_S_all 1.040
_refine_ls_R_factor_all 0.0320
_refine_ls_R_factor_gt 0.0284
_refine_ls_shift/su_max 0.001
_refine_ls_shift/su_mean 0.000
_refine_ls_structure_factor_coef Fsqd
_refine_ls_weighting_details 'w=1/[\s^2^(Fo^2^)+(0.0437P)^2^+4.7539P] where P=(Fo^2^+2Fc^2^)/3'
_refine_ls_weighting_scheme calc
_refine_ls_wR_factor_gt 0.0735
_refine_ls_wR_factor_ref 0.0750
_reflns_Friedel_coverage 0.952
_reflns_Friedel_fraction_full 0.998
_reflns_Friedel_fraction_max 0.998
_reflns_number_gt 12219
_reflns_number_total 13197
_reflns_threshold_expression 'I > 2\s(I)'
_cod_data_source_file d1ce01320c2.cif
_cod_data_source_block d2017a_a
_cod_depositor_comments 'Adding full bibliography for 7244397--7244412.cif.'
_cod_database_code 7244412
_shelx_shelxl_version_number 2018/3
_shelx_space_group_comment
; 
The symmetry employed for this shelxl refinement is uniquely defined 
by the following loop, which should always be used as a source of 
symmetry information in preference to the above space-group names. 
They are only intended as comments. 
;
_shelx_estimated_absorpt_t_min 0.602
_shelx_estimated_absorpt_t_max 0.674

loop_
_space_group_symop_operation_xyz
'x, y, z'
'-x, -y, z+1/2'
'x+1/2, -y, z'
'-x+1/2, y, z+1/2'

loop_
_atom_site_label
_atom_site_type_symbol
_atom_site_fract_x
_atom_site_fract_y
_atom_site_fract_z
_atom_site_U_iso_or_equiv
_atom_site_adp_type
_atom_site_occupancy
_atom_site_site_symmetry_order
_atom_site_calc_flag
_atom_site_refinement_flags_posn
_atom_site_refinement_flags_adp
_atom_site_refinement_flags_occupancy
_atom_site_disorder_assembly
_atom_site_disorder_group
I1A I 0.70207(2) 0.59691(2) 0.53857(2) 0.02470(8) Uani 1 1 d . . . . .
Cl1A Cl 0.07494(7) 0.99734(8) 0.29707(6) 0.0239(2) Uani 1 1 d . . . . .
Cl2A Cl 0.14179(8) 0.94695(9) 0.17868(5) 0.0302(3) Uani 1 1 d . . . . .
Cl3A Cl 0.76695(10) 0.84206(10) 0.11022(6) 0.0349(3) Uani 1 1 d . . . . .
Cl4A Cl 0.89293(8) 0.88601(10) 0.20824(6) 0.0345(3) Uani 1 1 d . . . . .
Cl5A Cl 0.70740(9) 1.08099(11) 0.57690(6) 0.0355(3) Uani 1 1 d . . . . .
Cl6A Cl 0.51904(9) 1.09530(9) 0.61471(5) 0.0303(3) Uani 1 1 d . . . . .
O1A O 0.4633(2) 0.6844(2) 0.38378(14) 0.0187(7) Uani 1 1 d . . . . .
N1A N 0.4185(2) 0.8175(3) 0.34143(17) 0.0178(8) Uani 1 1 d . . . . .
N2A N 0.4689(3) 0.7987(3) 0.24881(16) 0.0191(8) Uani 1 1 d . . . . .
N3A N 0.5607(2) 0.7794(3) 0.32708(16) 0.0178(8) Uani 1 1 d . . . . .
N4A N 0.6597(2) 0.8411(3) 0.39066(17) 0.0181(8) Uani 1 1 d . . . . .
N5A N 0.5151(2) 0.8351(2) 0.41440(17) 0.0165(8) Uani 1 1 d . . . . .
N6A N 0.3791(2) 0.8977(3) 0.42292(17) 0.0182(8) Uani 1 1 d . . . . .
C1A C 0.3627(3) 0.8686(3) 0.3712(2) 0.0187(9) Uani 1 1 d . . . . .
C2A C 0.2992(3) 0.8950(3) 0.3306(2) 0.0178(10) Uani 1 1 d . . . . .
C3A C 0.2235(3) 0.9399(3) 0.3371(2) 0.0180(9) Uani 1 1 d . . . . .
H3AA H 0.205794 0.961154 0.372554 0.022 Uiso 1 1 calc R U . . .
C4A C 0.1750(3) 0.9522(3) 0.2896(2) 0.0194(9) Uani 1 1 d . . . . .
C5A C 0.2038(3) 0.9278(4) 0.2367(2) 0.0201(10) Uani 1 1 d . . . . .
C6A C 0.2812(3) 0.8848(3) 0.2294(2) 0.0199(10) Uani 1 1 d . . . . .
H6AA H 0.301463 0.869034 0.193431 0.024 Uiso 1 1 calc R U . . .
C7A C 0.3267(3) 0.8663(3) 0.2774(2) 0.0172(9) Uani 1 1 d . . . . .
C8A C 0.4076(3) 0.8206(3) 0.2855(2) 0.0167(9) Uani 1 1 d . . . . .
C9A C 0.5453(3) 0.7844(3) 0.27081(19) 0.0178(9) Uani 1 1 d . . . . .
C10A C 0.6282(3) 0.7978(3) 0.2445(2) 0.0180(9) Uani 1 1 d . . . . .
C11A C 0.6524(3) 0.8070(3) 0.1897(2) 0.0211(10) Uani 1 1 d . . . . .
H11A H 0.613711 0.796699 0.160189 0.025 Uiso 1 1 calc R U . . .
C12A C 0.7356(4) 0.8319(3) 0.1787(2) 0.0240(11) Uani 1 1 d . . . . .
C13A C 0.7913(3) 0.8489(3) 0.2222(2) 0.0238(11) Uani 1 1 d . . . . .
C14A C 0.7688(3) 0.8398(3) 0.2777(2) 0.0215(10) Uani 1 1 d . . . . .
H14A H 0.807480 0.851867 0.307004 0.026 Uiso 1 1 calc R U . . .
C15A C 0.6861(3) 0.8120(3) 0.2889(2) 0.0199(10) Uani 1 1 d . . . . .
C16A C 0.6409(3) 0.8061(3) 0.3406(2) 0.0181(9) Uani 1 1 d . . . . .
C17A C 0.5962(3) 0.8589(3) 0.4247(2) 0.0178(9) Uani 1 1 d . . . . .
C18A C 0.5918(3) 0.9200(3) 0.47209(19) 0.0186(9) Uani 1 1 d . . . . .
C19A C 0.6548(3) 0.9653(3) 0.4999(2) 0.0216(10) Uani 1 1 d . . . . .
H19A H 0.712342 0.957689 0.490182 0.026 Uiso 1 1 calc R U . . .
C20A C 0.6311(3) 1.0221(3) 0.5424(2) 0.0237(10) Uani 1 1 d . . . . .
C21A C 0.5448(3) 1.0317(3) 0.5572(2) 0.0220(10) Uani 1 1 d . . . . .
C22A C 0.4818(3) 0.9907(3) 0.5272(2) 0.0228(10) Uani 1 1 d . . . . .
H22A H 0.424217 1.000315 0.535957 0.027 Uiso 1 1 calc R U . . .
C23A C 0.5054(3) 0.9347(3) 0.4836(2) 0.0188(9) Uani 1 1 d . . . . .
C24A C 0.4572(3) 0.8848(3) 0.4421(2) 0.0182(9) Uani 1 1 d . . . . .
C25A C 0.5055(3) 0.6221(3) 0.4139(2) 0.0170(9) Uani 1 1 d . . . . .
C26A C 0.5696(3) 0.6403(3) 0.4518(2) 0.0190(9) Uani 1 1 d . . . . .
H26A H 0.587204 0.699462 0.458157 0.023 Uiso 1 1 calc R U . . .
C27A C 0.6078(3) 0.5701(3) 0.4804(2) 0.0208(9) Uani 1 1 d . . . . .
C28A C 0.5841(3) 0.4836(3) 0.4709(2) 0.0252(11) Uani 1 1 d . . . . .
H28A H 0.611986 0.436309 0.489283 0.030 Uiso 1 1 calc R U . . .
C29A C 0.5189(4) 0.4670(3) 0.4340(2) 0.0277(11) Uani 1 1 d . . . . .
H29A H 0.500931 0.407777 0.428153 0.033 Uiso 1 1 calc R U . . .
C30A C 0.4798(3) 0.5343(3) 0.4057(2) 0.0211(10) Uani 1 1 d . . . . .
H30A H 0.435208 0.521428 0.380542 0.025 Uiso 1 1 calc R U . . .
B1A B 0.4906(3) 0.7706(4) 0.3691(2) 0.0189(10) Uani 1 1 d . . . . .
I1B I 0.79707(2) 0.34828(3) 0.48475(2) 0.03000(9) Uani 1 1 d . . . . .
Cl1B Cl 1.42230(7) 0.74893(9) 0.75704(6) 0.0292(3) Uani 1 1 d . . . . .
Cl2B Cl 1.33953(9) 0.68100(12) 0.86736(6) 0.0383(3) Uani 1 1 d . . . . .
Cl3B Cl 0.70819(8) 0.60899(11) 0.88894(6) 0.0342(3) Uani 1 1 d . . . . .
Cl4B Cl 0.59558(8) 0.65128(9) 0.78444(6) 0.0298(3) Uani 1 1 d . . . . .
Cl5B Cl 0.85773(9) 0.85819(10) 0.42766(6) 0.0336(3) Uani 1 1 d . . . . .
Cl6B Cl 1.05256(9) 0.87233(9) 0.41205(6) 0.0301(3) Uani 1 1 d . . . . .
O1B O 1.0395(2) 0.4444(2) 0.63527(16) 0.0241(7) Uani 1 1 d . . . . .
N1B N 1.0891(3) 0.5725(3) 0.68176(17) 0.0185(8) Uani 1 1 d . . . . .
N2B N 1.0221(3) 0.5566(3) 0.76967(17) 0.0197(8) Uani 1 1 d . . . . .
N3B N 0.9423(2) 0.5464(3) 0.68593(17) 0.0183(8) Uani 1 1 d . . . . .
N4B N 0.8577(3) 0.6141(3) 0.61625(18) 0.0198(8) Uani 1 1 d . . . . .
N5B N 1.0053(3) 0.5992(3) 0.60306(17) 0.0193(8) Uani 1 1 d . . . . .
N6B N 1.1455(3) 0.6558(3) 0.60646(17) 0.0204(8) Uani 1 1 d . . . . .
C1B C 1.1519(3) 0.6207(3) 0.6578(2) 0.0198(9) Uani 1 1 d . . . . .
C2B C 1.2104(3) 0.6407(3) 0.7031(2) 0.0208(10) Uani 1 1 d . . . . .
C3B C 1.2877(3) 0.6829(3) 0.7036(2) 0.0220(10) Uani 1 1 d . . . . .
H3BA H 1.312952 0.702878 0.669928 0.026 Uiso 1 1 calc R U . . .
C4B C 1.3270(3) 0.6952(3) 0.7546(2) 0.0214(10) Uani 1 1 d . . . . .
C5B C 1.2882(3) 0.6674(4) 0.8052(2) 0.0234(11) Uani 1 1 d . . . . .
C6B C 1.2105(3) 0.6279(4) 0.8048(2) 0.0223(10) Uani 1 1 d . . . . .
H6BA H 1.183669 0.611449 0.838741 0.027 Uiso 1 1 calc R U . . .
C7B C 1.1717(3) 0.6124(3) 0.7534(2) 0.0191(9) Uani 1 1 d . . . . .
C8B C 1.0918(3) 0.5752(3) 0.7398(2) 0.0163(9) Uani 1 1 d . . . . .
C9B C 0.9484(3) 0.5491(3) 0.7426(2) 0.0180(9) Uani 1 1 d . . . . .
C10B C 0.8649(3) 0.5635(3) 0.76296(19) 0.0171(9) Uani 1 1 d . . . . .
C11B C 0.8313(3) 0.5722(3) 0.8170(2) 0.0214(10) Uani 1 1 d . . . . .
H11B H 0.865023 0.560472 0.848922 0.026 Uiso 1 1 calc R U . . .
C12B C 0.7489(3) 0.5979(3) 0.8228(2) 0.0213(10) Uani 1 1 d . . . . .
C13B C 0.6985(3) 0.6162(3) 0.7749(2) 0.0220(10) Uani 1 1 d . . . . .
C14B C 0.7291(3) 0.6083(3) 0.7216(2) 0.0225(10) Uani 1 1 d . . . . .
H14B H 0.694694 0.620396 0.690083 0.027 Uiso 1 1 calc R U . . .
C15B C 0.8123(3) 0.5819(3) 0.7156(2) 0.0201(10) Uani 1 1 d . . . . .
C16B C 0.8667(3) 0.5768(3) 0.6665(2) 0.0193(9) Uani 1 1 d . . . . .
C17B C 0.9276(3) 0.6292(3) 0.5866(2) 0.0194(9) Uani 1 1 d . . . . .
C18B C 0.9430(3) 0.6929(3) 0.5425(2) 0.0189(9) Uani 1 1 d . . . . .
C19B C 0.8897(3) 0.7416(3) 0.5084(2) 0.0225(10) Uani 1 1 d . . . . .
H19B H 0.830327 0.736742 0.512015 0.027 Uiso 1 1 calc R U . . .
C20B C 0.9246(3) 0.7966(3) 0.4698(2) 0.0226(10) Uani 1 1 d . . . . .
C21B C 1.0123(3) 0.8053(3) 0.4640(2) 0.0202(9) Uani 1 1 d . . . . .
C22B C 1.0678(3) 0.7609(3) 0.49860(19) 0.0197(9) Uani 1 1 d . . . . .
H22B H 1.126980 0.768735 0.495616 0.024 Uiso 1 1 calc R U . . .
C23B C 1.0323(3) 0.7038(3) 0.5382(2) 0.0201(9) Uani 1 1 d . . . . .
C24B C 1.0692(3) 0.6491(3) 0.5820(2) 0.0204(9) Uani 1 1 d . . . . .
C25B C 0.9921(3) 0.3800(3) 0.6105(2) 0.0213(10) Uani 1 1 d . . . . .
C26B C 0.9289(3) 0.3973(3) 0.5715(2) 0.0226(10) Uani 1 1 d . . . . .
H26B H 0.914330 0.456318 0.561803 0.027 Uiso 1 1 calc R U . . .
C27B C 0.8882(3) 0.3265(3) 0.5474(2) 0.0226(10) Uani 1 1 d . . . . .
C28B C 0.9073(4) 0.2399(4) 0.5600(2) 0.0289(11) Uani 1 1 d . . . . .
H28B H 0.876778 0.192575 0.543567 0.035 Uiso 1 1 calc R U . . .
C29B C 0.9730(4) 0.2233(4) 0.5979(3) 0.0351(13) Uani 1 1 d . . . . .
H29B H 0.989082 0.164313 0.606301 0.042 Uiso 1 1 calc R U . . .
C30B C 1.0142(3) 0.2939(3) 0.6227(2) 0.0261(11) Uani 1 1 d . . . . .
H30B H 1.058277 0.282765 0.648589 0.031 Uiso 1 1 calc R U . . .
B1B B 1.0177(3) 0.5334(4) 0.6488(2) 0.0186(10) Uani 1 1 d . . . . .

loop_
_atom_site_aniso_label
_atom_site_aniso_U_11
_atom_site_aniso_U_22
_atom_site_aniso_U_33
_atom_site_aniso_U_23
_atom_site_aniso_U_13
_atom_site_aniso_U_12
I1A 0.02195(15) 0.02863(16) 0.02351(16) 0.00351(14) -0.00558(14) -0.00098(12)
Cl1A 0.0169(5) 0.0221(5) 0.0327(6) 0.0049(5) -0.0020(5) 0.0022(4)
Cl2A 0.0240(6) 0.0417(7) 0.0247(6) 0.0086(6) -0.0067(5) 0.0033(5)
Cl3A 0.0408(7) 0.0402(7) 0.0237(6) 0.0007(6) 0.0112(6) -0.0026(6)
Cl4A 0.0241(6) 0.0388(7) 0.0406(8) -0.0045(6) 0.0111(6) -0.0049(5)
Cl5A 0.0331(7) 0.0444(8) 0.0291(7) -0.0158(6) -0.0068(5) -0.0032(6)
Cl6A 0.0402(7) 0.0276(6) 0.0232(6) -0.0075(5) 0.0053(5) 0.0015(5)
O1A 0.0169(15) 0.0178(17) 0.0214(16) 0.0044(13) -0.0029(13) 0.0013(13)
N1A 0.0152(18) 0.0199(19) 0.0182(19) 0.0003(16) -0.0010(15) -0.0013(15)
N2A 0.022(2) 0.0180(19) 0.0175(19) -0.0001(16) -0.0014(16) -0.0012(16)
N3A 0.0171(18) 0.0173(19) 0.0191(19) -0.0028(15) -0.0023(15) 0.0034(15)
N4A 0.0164(18) 0.0189(19) 0.0191(19) 0.0009(15) -0.0031(15) 0.0034(15)
N5A 0.0191(18) 0.0139(18) 0.0166(18) 0.0028(15) -0.0009(15) 0.0006(14)
N6A 0.0179(19) 0.0179(19) 0.0189(19) 0.0021(15) 0.0017(15) 0.0001(15)
C1A 0.013(2) 0.021(2) 0.022(2) 0.0022(19) -0.0010(18) -0.0012(17)
C2A 0.016(2) 0.017(2) 0.021(2) 0.0037(18) -0.0007(18) -0.0043(17)
C3A 0.017(2) 0.017(2) 0.020(2) 0.0019(18) 0.0013(18) -0.0021(18)
C4A 0.016(2) 0.015(2) 0.027(2) 0.0050(18) -0.0025(19) 0.0000(17)
C5A 0.021(2) 0.021(2) 0.018(2) 0.0046(19) -0.0074(18) -0.0027(19)
C6A 0.018(2) 0.022(2) 0.020(2) 0.0021(19) -0.0008(18) -0.0024(18)
C7A 0.019(2) 0.014(2) 0.019(2) 0.0034(17) -0.0005(18) -0.0020(17)
C8A 0.018(2) 0.013(2) 0.019(2) 0.0026(17) -0.0017(17) -0.0008(17)
C9A 0.021(2) 0.014(2) 0.018(2) 0.0012(17) -0.0005(18) 0.0026(17)
C10A 0.021(2) 0.011(2) 0.022(2) 0.0004(17) -0.0007(18) 0.0027(17)
C11A 0.022(2) 0.018(2) 0.023(2) -0.0001(18) 0.0000(19) 0.0055(18)
C12A 0.033(3) 0.016(2) 0.023(2) -0.0012(19) 0.009(2) 0.004(2)
C13A 0.020(2) 0.022(2) 0.030(3) 0.001(2) 0.006(2) 0.0031(19)
C14A 0.017(2) 0.017(2) 0.031(3) -0.0032(19) 0.002(2) 0.0057(18)
C15A 0.019(2) 0.016(2) 0.025(2) -0.0001(19) 0.0028(19) 0.0060(18)
C16A 0.020(2) 0.015(2) 0.019(2) -0.0006(18) -0.0032(18) 0.0057(18)
C17A 0.019(2) 0.018(2) 0.017(2) 0.0015(17) -0.0072(17) 0.0030(17)
C18A 0.023(2) 0.020(2) 0.013(2) 0.0011(17) -0.0031(17) 0.0030(18)
C19A 0.020(2) 0.023(2) 0.022(2) 0.0007(19) -0.0043(18) 0.0032(19)
C20A 0.029(2) 0.023(2) 0.019(2) -0.001(2) -0.009(2) 0.0005(19)
C21A 0.029(3) 0.020(2) 0.017(2) 0.0000(18) 0.0018(19) 0.0016(19)
C22A 0.029(2) 0.022(2) 0.017(2) 0.0022(18) 0.0004(19) 0.0042(19)
C23A 0.024(2) 0.018(2) 0.014(2) 0.0012(19) -0.0005(19) 0.0003(17)
C24A 0.020(2) 0.018(2) 0.017(2) 0.0033(17) 0.0020(18) 0.0012(18)
C25A 0.018(2) 0.016(2) 0.017(2) 0.0060(19) 0.0021(18) 0.0039(18)
C26A 0.021(2) 0.017(2) 0.019(2) 0.0002(18) 0.0009(19) -0.0006(18)
C27A 0.018(2) 0.023(2) 0.021(2) 0.002(2) 0.000(2) -0.0001(19)
C28A 0.024(2) 0.017(2) 0.034(3) 0.011(2) -0.002(2) 0.0013(19)
C29A 0.029(3) 0.016(2) 0.038(3) 0.001(2) -0.006(2) -0.003(2)
C30A 0.018(2) 0.021(2) 0.024(2) 0.0039(19) 0.0012(19) -0.0021(18)
B1A 0.022(3) 0.017(2) 0.018(2) -0.002(2) -0.003(2) 0.004(2)
I1B 0.02207(15) 0.0403(2) 0.02763(17) -0.00308(15) -0.00155(14) -0.00466(13)
Cl1B 0.0173(5) 0.0345(7) 0.0359(7) 0.0036(5) -0.0038(5) -0.0051(5)
Cl2B 0.0302(7) 0.0590(9) 0.0257(7) 0.0023(6) -0.0090(5) -0.0150(7)
Cl3B 0.0250(6) 0.0510(9) 0.0268(7) -0.0047(6) 0.0056(5) -0.0026(6)
Cl4B 0.0178(5) 0.0317(7) 0.0398(7) -0.0009(6) 0.0015(5) 0.0019(5)
Cl5B 0.0302(6) 0.0383(7) 0.0324(7) 0.0121(6) -0.0036(6) 0.0070(6)
Cl6B 0.0367(7) 0.0265(6) 0.0271(6) 0.0071(5) 0.0075(5) 0.0012(5)
O1B 0.0251(18) 0.0215(18) 0.0258(18) -0.0053(15) -0.0029(15) 0.0003(14)
N1B 0.0195(19) 0.0189(19) 0.0172(19) -0.0012(15) -0.0023(15) 0.0004(15)
N2B 0.0212(19) 0.019(2) 0.019(2) 0.0012(16) -0.0028(15) 0.0007(16)
N3B 0.0179(19) 0.0163(19) 0.021(2) 0.0011(15) -0.0013(16) -0.0011(15)
N4B 0.0196(19) 0.0187(19) 0.021(2) -0.0003(16) -0.0024(16) -0.0047(15)
N5B 0.0199(19) 0.021(2) 0.017(2) -0.0039(16) -0.0023(16) 0.0021(16)
N6B 0.022(2) 0.020(2) 0.019(2) -0.0028(16) 0.0009(16) 0.0025(16)
C1B 0.020(2) 0.018(2) 0.022(2) -0.0017(18) -0.0003(19) 0.0035(18)
C2B 0.022(2) 0.018(2) 0.022(3) -0.0004(18) 0.0002(19) 0.0045(18)
C3B 0.021(2) 0.022(2) 0.023(3) 0.0002(19) -0.0017(19) 0.0048(18)
C4B 0.020(2) 0.017(2) 0.028(3) 0.0027(19) -0.001(2) 0.0005(18)
C5B 0.025(3) 0.025(3) 0.020(2) 0.001(2) -0.0047(19) 0.003(2)
C6B 0.021(2) 0.027(3) 0.018(2) 0.001(2) -0.0001(19) 0.0058(19)
C7B 0.017(2) 0.019(2) 0.021(2) 0.0005(18) -0.0016(19) 0.0027(18)
C8B 0.014(2) 0.018(2) 0.017(2) 0.0074(18) 0.0008(17) 0.0088(17)
C9B 0.020(2) 0.012(2) 0.022(2) 0.0011(17) -0.0014(18) -0.0013(17)
C10B 0.021(2) 0.013(2) 0.018(2) -0.0002(17) -0.0005(18) -0.0080(17)
C11B 0.021(2) 0.020(2) 0.024(2) 0.0012(19) -0.0024(19) -0.0055(19)
C12B 0.018(2) 0.023(2) 0.023(2) -0.0024(19) 0.0041(19) -0.0050(18)
C13B 0.015(2) 0.015(2) 0.035(3) -0.002(2) -0.0011(19) -0.0047(17)
C14B 0.016(2) 0.016(2) 0.036(3) 0.002(2) -0.003(2) -0.0034(17)
C15B 0.019(2) 0.014(2) 0.027(3) 0.001(2) -0.003(2) -0.0030(17)
C16B 0.021(2) 0.016(2) 0.022(2) -0.0013(18) -0.0013(19) -0.0004(18)
C17B 0.019(2) 0.021(2) 0.018(2) -0.0051(18) -0.0041(18) 0.0012(18)
C18B 0.017(2) 0.020(2) 0.020(2) -0.0018(19) -0.0004(19) -0.0055(16)
C19B 0.027(2) 0.022(2) 0.019(2) -0.0015(18) 0.0007(19) -0.002(2)
C20B 0.026(2) 0.016(2) 0.025(2) -0.0028(18) -0.0035(19) 0.0050(19)
C21B 0.025(2) 0.017(2) 0.019(2) -0.0019(18) 0.0051(18) -0.0010(18)
C22B 0.027(2) 0.016(2) 0.017(2) -0.0036(17) -0.0013(18) -0.0016(18)
C23B 0.022(2) 0.019(2) 0.019(2) -0.003(2) -0.001(2) 0.0030(17)
C24B 0.024(2) 0.018(2) 0.019(2) -0.0034(18) 0.0045(18) -0.0001(18)
C25B 0.018(2) 0.021(2) 0.025(2) -0.003(2) 0.0048(19) -0.0020(19)
C26B 0.024(2) 0.019(2) 0.026(3) -0.0019(19) 0.002(2) -0.0016(19)
C27B 0.022(2) 0.028(2) 0.018(2) 0.0000(19) 0.0022(19) -0.0031(19)
C28B 0.031(3) 0.023(3) 0.032(3) -0.006(2) 0.003(2) -0.008(2)
C29B 0.045(3) 0.021(3) 0.039(3) 0.006(2) -0.010(3) -0.006(2)
C30B 0.029(3) 0.022(2) 0.028(3) 0.000(2) -0.002(2) 0.000(2)
B1B 0.015(2) 0.021(3) 0.020(3) -0.004(2) -0.002(2) -0.001(2)

loop_
_atom_type_symbol
_atom_type_description
_atom_type_scat_dispersion_real
_atom_type_scat_dispersion_imag
_atom_type_scat_source
C C 0.0033 0.0016 'International Tables Vol C Tables 4.2.6.8 and 6.1.1.4'
H H 0.0000 0.0000 'International Tables Vol C Tables 4.2.6.8 and 6.1.1.4'
B B 0.0013 0.0007 'International Tables Vol C Tables 4.2.6.8 and 6.1.1.4'
N N 0.0061 0.0033 'International Tables Vol C Tables 4.2.6.8 and 6.1.1.4'
O O 0.0106 0.0060 'International Tables Vol C Tables 4.2.6.8 and 6.1.1.4'
Cl Cl 0.1484 0.1585 'International Tables Vol C Tables 4.2.6.8 and 6.1.1.4'
I I -0.4742 1.8119 'International Tables Vol C Tables 4.2.6.8 and 6.1.1.4'

loop_
_geom_angle_atom_site_label_1
_geom_angle_atom_site_label_2
_geom_angle_atom_site_label_3
_geom_angle
_geom_angle_site_symmetry_1
_geom_angle_site_symmetry_3
_geom_angle_publ_flag
C25A O1A B1A 128.1(4) . . ?
C8A N1A C1A 114.3(4) . . ?
C8A N1A B1A 123.5(4) . . ?
C1A N1A B1A 121.9(4) . . ?
C9A N2A C8A 115.9(4) . . ?
C9A N3A C16A 112.3(4) . . ?
C9A N3A B1A 122.0(4) . . ?
C16A N3A B1A 123.6(4) . . ?
C17A N4A C16A 117.3(4) . . ?
C17A N5A C24A 114.0(4) . . ?
C17A N5A B1A 123.0(4) . . ?
C24A N5A B1A 122.2(4) . . ?
C24A N6A C1A 116.7(4) . . ?
N6A C1A N1A 122.6(4) . . ?
N6A C1A C2A 131.4(4) . . ?
N1A C1A C2A 104.8(4) . . ?
C3A C2A C7A 121.2(5) . . ?
C3A C2A C1A 131.2(5) . . ?
C7A C2A C1A 107.6(4) . . ?
C4A C3A C2A 117.1(5) . . ?
C4A C3A H3AA 121.5 . . ?
C2A C3A H3AA 121.5 . . ?
C3A C4A C5A 121.8(4) . . ?
C3A C4A Cl1A 118.5(4) . . ?
C5A C4A Cl1A 119.7(4) . . ?
C4A C5A C6A 121.5(5) . . ?
C4A C5A Cl2A 119.9(4) . . ?
C6A C5A Cl2A 118.6(4) . . ?
C7A C6A C5A 116.7(5) . . ?
C7A C6A H6AA 121.7 . . ?
C5A C6A H6AA 121.7 . . ?
C6A C7A C2A 121.6(4) . . ?
C6A C7A C8A 131.3(5) . . ?
C2A C7A C8A 107.1(4) . . ?
N1A C8A N2A 122.9(4) . . ?
N1A C8A C7A 105.0(4) . . ?
N2A C8A C7A 131.1(4) . . ?
N2A C9A N3A 123.8(4) . . ?
N2A C9A C10A 128.3(4) . . ?
N3A C9A C10A 105.5(4) . . ?
C11A C10A C15A 121.2(4) . . ?
C11A C10A C9A 132.1(4) . . ?
C15A C10A C9A 106.3(4) . . ?
C10A C11A C12A 118.1(5) . . ?
C10A C11A H11A 120.9 . . ?
C12A C11A H11A 120.9 . . ?
C13A C12A C11A 120.6(5) . . ?
C13A C12A Cl3A 120.8(4) . . ?
C11A C12A Cl3A 118.6(4) . . ?
C14A C13A C12A 122.5(5) . . ?
C14A C13A Cl4A 117.1(4) . . ?
C12A C13A Cl4A 120.4(4) . . ?
C13A C14A C15A 117.0(5) . . ?
C13A C14A H14A 121.5 . . ?
C15A C14A H14A 121.5 . . ?
C14A C15A C10A 120.6(5) . . ?
C14A C15A C16A 130.5(5) . . ?
C10A C15A C16A 108.2(4) . . ?
N4A C16A N3A 122.1(4) . . ?
N4A C16A C15A 129.4(5) . . ?
N3A C16A C15A 106.2(4) . . ?
N4A C17A N5A 123.8(4) . . ?
N4A C17A C18A 129.8(4) . . ?
N5A C17A C18A 105.2(4) . . ?
C19A C18A C23A 122.0(4) . . ?
C19A C18A C17A 130.6(5) . . ?
C23A C18A C17A 107.2(4) . . ?
C20A C19A C18A 117.6(5) . . ?
C20A C19A H19A 121.2 . . ?
C18A C19A H19A 121.2 . . ?
C19A C20A C21A 120.7(4) . . ?
C19A C20A Cl5A 118.9(4) . . ?
C21A C20A Cl5A 120.5(4) . . ?
C22A C21A C20A 121.5(5) . . ?
C22A C21A Cl6A 119.5(4) . . ?
C20A C21A Cl6A 119.0(4) . . ?
C21A C22A C23A 117.8(5) . . ?
C21A C22A H22A 121.1 . . ?
C23A C22A H22A 121.1 . . ?
C22A C23A C18A 120.0(4) . . ?
C22A C23A C24A 132.8(4) . . ?
C18A C23A C24A 107.2(4) . . ?
N6A C24A N5A 122.7(4) . . ?
N6A C24A C23A 130.1(4) . . ?
N5A C24A C23A 105.1(4) . . ?
O1A C25A C26A 124.6(4) . . ?
O1A C25A C30A 115.9(4) . . ?
C26A C25A C30A 119.4(4) . . ?
C25A C26A C27A 119.1(4) . . ?
C25A C26A H26A 120.5 . . ?
C27A C26A H26A 120.5 . . ?
C28A C27A C26A 121.2(5) . . ?
C28A C27A I1A 119.4(4) . . ?
C26A C27A I1A 119.4(4) . . ?
C27A C28A C29A 118.8(5) . . ?
C27A C28A H28A 120.6 . . ?
C29A C28A H28A 120.6 . . ?
C30A C29A C28A 121.3(5) . . ?
C30A C29A H29A 119.3 . . ?
C28A C29A H29A 119.3 . . ?
C29A C30A C25A 120.1(5) . . ?
C29A C30A H30A 120.0 . . ?
C25A C30A H30A 120.0 . . ?
O1A B1A N1A 108.1(4) . . ?
O1A B1A N3A 118.2(4) . . ?
N1A B1A N3A 103.2(4) . . ?
O1A B1A N5A 119.6(4) . . ?
N1A B1A N5A 102.1(4) . . ?
N3A B1A N5A 103.5(4) . . ?
C25B O1B B1B 129.6(4) . . ?
C1B N1B C8B 112.4(4) . . ?
C1B N1B B1B 122.8(4) . . ?
C8B N1B B1B 124.1(4) . . ?
C9B N2B C8B 118.5(4) . . ?
C9B N3B C16B 113.1(4) . . ?
C9B N3B B1B 122.4(4) . . ?
C16B N3B B1B 122.8(4) . . ?
C16B N4B C17B 117.5(4) . . ?
C24B N5B C17B 112.4(4) . . ?
C24B N5B B1B 122.8(4) . . ?
C17B N5B B1B 123.4(4) . . ?
C1B N6B C24B 115.9(4) . . ?
N6B C1B N1B 122.7(4) . . ?
N6B C1B C2B 130.3(5) . . ?
N1B C1B C2B 105.3(4) . . ?
C3B C2B C7B 121.1(5) . . ?
C3B C2B C1B 131.8(5) . . ?
C7B C2B C1B 107.0(4) . . ?
C2B C3B C4B 118.0(5) . . ?
C2B C3B H3BA 121.0 . . ?
C4B C3B H3BA 121.0 . . ?
C3B C4B C5B 121.1(5) . . ?
C3B C4B Cl1B 119.4(4) . . ?
C5B C4B Cl1B 119.4(4) . . ?
C6B C5B C4B 120.9(5) . . ?
C6B C5B Cl2B 119.1(4) . . ?
C4B C5B Cl2B 120.0(4) . . ?
C5B C6B C7B 118.4(5) . . ?
C5B C6B H6BA 120.8 . . ?
C7B C6B H6BA 120.8 . . ?
C6B C7B C2B 120.5(5) . . ?
C6B C7B C8B 131.4(5) . . ?
C2B C7B C8B 108.0(4) . . ?
N2B C8B N1B 119.9(4) . . ?
N2B C8B C7B 133.7(5) . . ?
N1B C8B C7B 105.6(4) . . ?
N2B C9B N3B 123.1(4) . . ?
N2B C9B C10B 129.2(4) . . ?
N3B C9B C10B 106.1(4) . . ?
C11B C10B C9B 132.8(5) . . ?
C11B C10B C15B 119.2(4) . . ?
C9B C10B C15B 107.5(4) . . ?
C12B C11B C10B 118.8(5) . . ?
C12B C11B H11B 120.6 . . ?
C10B C11B H11B 120.6 . . ?
C11B C12B C13B 120.7(5) . . ?
C11B C12B Cl3B 118.6(4) . . ?
C13B C12B Cl3B 120.7(4) . . ?
C14B C13B C12B 122.1(5) . . ?
C14B C13B Cl4B 118.9(4) . . ?
C12B C13B Cl4B 119.0(4) . . ?
C13B C14B C15B 117.4(5) . . ?
C13B C14B H14B 121.3 . . ?
C15B C14B H14B 121.3 . . ?
C14B C15B C10B 121.9(5) . . ?
C14B C15B C16B 131.5(5) . . ?
C10B C15B C16B 106.3(4) . . ?
N4B C16B N3B 122.8(4) . . ?
N4B C16B C15B 129.7(4) . . ?
N3B C16B C15B 105.3(4) . . ?
N4B C17B N5B 122.5(4) . . ?
N4B C17B C18B 129.8(4) . . ?
N5B C17B C18B 106.1(4) . . ?
C19B C18B C23B 120.2(4) . . ?
C19B C18B C17B 132.6(4) . . ?
C23B C18B C17B 107.1(4) . . ?
C20B C19B C18B 118.3(5) . . ?
C20B C19B H19B 120.9 . . ?
C18B C19B H19B 120.9 . . ?
C19B C20B C21B 121.8(5) . . ?
C19B C20B Cl5B 118.2(4) . . ?
C21B C20B Cl5B 120.0(4) . . ?
C22B C21B C20B 121.9(5) . . ?
C22B C21B Cl6B 118.6(4) . . ?
C20B C21B Cl6B 119.5(4) . . ?
C21B C22B C23B 116.5(5) . . ?
C21B C22B H22B 121.7 . . ?
C23B C22B H22B 121.7 . . ?
C22B C23B C18B 121.2(4) . . ?
C22B C23B C24B 132.4(4) . . ?
C18B C23B C24B 106.4(4) . . ?
N6B C24B N5B 123.4(4) . . ?
N6B C24B C23B 129.1(4) . . ?
N5B C24B C23B 106.2(4) . . ?
O1B C25B C30B 116.1(5) . . ?
O1B C25B C26B 123.6(5) . . ?
C30B C25B C26B 120.1(5) . . ?
C27B C26B C25B 118.2(5) . . ?
C27B C26B H26B 120.9 . . ?
C25B C26B H26B 120.9 . . ?
C26B C27B C28B 122.9(5) . . ?
C26B C27B I1B 119.9(4) . . ?
C28B C27B I1B 117.1(4) . . ?
C27B C28B C29B 118.3(5) . . ?
C27B C28B H28B 120.8 . . ?
C29B C28B H28B 120.8 . . ?
C30B C29B C28B 119.4(5) . . ?
C30B C29B H29B 120.3 . . ?
C28B C29B H29B 120.3 . . ?
C25B C30B C29B 121.0(5) . . ?
C25B C30B H30B 119.5 . . ?
C29B C30B H30B 119.5 . . ?
O1B B1B N5B 119.7(4) . . ?
O1B B1B N1B 107.9(4) . . ?
N5B B1B N1B 102.9(4) . . ?
O1B B1B N3B 116.7(4) . . ?
N5B B1B N3B 104.0(4) . . ?
N1B B1B N3B 103.8(4) . . ?

loop_
_geom_bond_atom_site_label_1
_geom_bond_atom_site_label_2
_geom_bond_distance
_geom_bond_site_symmetry_2
_geom_bond_publ_flag
I1A C27A 2.086(5) . ?
Cl1A C4A 1.739(5) . ?
Cl2A C5A 1.727(5) . ?
Cl3A C12A 1.720(5) . ?
Cl4A C13A 1.742(5) . ?
Cl5A C20A 1.717(5) . ?
Cl6A C21A 1.729(5) . ?
O1A C25A 1.362(5) . ?
O1A B1A 1.418(7) . ?
N1A C8A 1.352(6) . ?
N1A C1A 1.375(6) . ?
N1A B1A 1.502(6) . ?
N2A C9A 1.340(6) . ?
N2A C8A 1.353(6) . ?
N3A C9A 1.372(6) . ?
N3A C16A 1.376(6) . ?
N3A B1A 1.507(7) . ?
N4A C17A 1.325(6) . ?
N4A C16A 1.344(6) . ?
N5A C17A 1.360(6) . ?
N5A C24A 1.362(6) . ?
N5A B1A 1.509(6) . ?
N6A C24A 1.338(6) . ?
N6A C1A 1.340(6) . ?
C1A C2A 1.457(7) . ?
C2A C3A 1.390(7) . ?
C2A C7A 1.417(7) . ?
C3A C4A 1.387(7) . ?
C3A H3AA 0.9500 . ?
C4A C5A 1.399(7) . ?
C5A C6A 1.403(7) . ?
C6A C7A 1.385(7) . ?
C6A H6AA 0.9500 . ?
C7A C8A 1.472(6) . ?
C9A C10A 1.474(7) . ?
C10A C11A 1.375(7) . ?
C10A C15A 1.420(7) . ?
C11A C12A 1.400(7) . ?
C11A H11A 0.9500 . ?
C12A C13A 1.392(8) . ?
C13A C14A 1.385(8) . ?
C14A C15A 1.406(7) . ?
C14A H14A 0.9500 . ?
C15A C16A 1.435(7) . ?
C17A C18A 1.466(6) . ?
C18A C19A 1.384(7) . ?
C18A C23A 1.418(7) . ?
C19A C20A 1.384(7) . ?
C19A H19A 0.9500 . ?
C20A C21A 1.423(7) . ?
C21A C22A 1.380(7) . ?
C22A C23A 1.397(7) . ?
C22A H22A 0.9500 . ?
C23A C24A 1.464(7) . ?
C25A C26A 1.392(7) . ?
C25A C30A 1.402(7) . ?
C26A C27A 1.402(7) . ?
C26A H26A 0.9500 . ?
C27A C28A 1.379(7) . ?
C28A C29A 1.384(8) . ?
C28A H28A 0.9500 . ?
C29A C30A 1.372(7) . ?
C29A H29A 0.9500 . ?
C30A H30A 0.9500 . ?
I1B C27B 2.111(5) . ?
Cl1B C4B 1.720(5) . ?
Cl2B C5B 1.711(5) . ?
Cl3B C12B 1.720(5) . ?
Cl4B C13B 1.734(5) . ?
Cl5B C20B 1.737(5) . ?
Cl6B C21B 1.729(5) . ?
O1B C25B 1.365(6) . ?
O1B B1B 1.427(6) . ?
N1B C1B 1.363(6) . ?
N1B C8B 1.391(6) . ?
N1B B1B 1.503(6) . ?
N2B C9B 1.343(6) . ?
N2B C8B 1.349(6) . ?
N3B C9B 1.362(6) . ?
N3B C16B 1.368(6) . ?
N3B B1B 1.506(7) . ?
N4B C16B 1.337(6) . ?
N4B C17B 1.339(6) . ?
N5B C24B 1.363(6) . ?
N5B C17B 1.373(6) . ?
N5B B1B 1.492(7) . ?
N6B C1B 1.343(7) . ?
N6B C24B 1.350(7) . ?
C1B C2B 1.460(7) . ?
C2B C3B 1.384(7) . ?
C2B C7B 1.419(7) . ?
C3B C4B 1.384(7) . ?
C3B H3BA 0.9500 . ?
C4B C5B 1.423(7) . ?
C5B C6B 1.373(7) . ?
C6B C7B 1.397(7) . ?
C6B H6BA 0.9500 . ?
C7B C8B 1.426(7) . ?
C9B C10B 1.430(7) . ?
C10B C11B 1.406(7) . ?
C10B C15B 1.437(7) . ?
C11B C12B 1.373(7) . ?
C11B H11B 0.9500 . ?
C12B C13B 1.425(8) . ?
C13B C14B 1.372(8) . ?
C14B C15B 1.388(7) . ?
C14B H14B 0.9500 . ?
C15B C16B 1.461(7) . ?
C17B C18B 1.450(7) . ?
C18B C19B 1.386(7) . ?
C18B C23B 1.433(6) . ?
C19B C20B 1.363(7) . ?
C19B H19B 0.9500 . ?
C20B C21B 1.405(7) . ?
C21B C22B 1.384(7) . ?
C22B C23B 1.401(7) . ?
C22B H22B 0.9500 . ?
C23B C24B 1.459(7) . ?
C25B C30B 1.380(7) . ?
C25B C26B 1.398(7) . ?
C26B C27B 1.377(7) . ?
C26B H26B 0.9500 . ?
C27B C28B 1.378(8) . ?
C28B C29B 1.405(8) . ?
C28B H28B 0.9500 . ?
C29B C30B 1.386(8) . ?
C29B H29B 0.9500 . ?
C30B H30B 0.9500 . ?

loop_
_geom_torsion_atom_site_label_1
_geom_torsion_atom_site_label_2
_geom_torsion_atom_site_label_3
_geom_torsion_atom_site_label_4
_geom_torsion
_geom_torsion_site_symmetry_1
_geom_torsion_site_symmetry_2
_geom_torsion_site_symmetry_3
_geom_torsion_site_symmetry_4
_geom_torsion_publ_flag
C24A N6A C1A N1A 8.4(7) . . . . ?
C24A N6A C1A C2A -156.5(5) . . . . ?
C8A N1A C1A N6A -157.2(4) . . . . ?
B1A N1A C1A N6A 16.7(7) . . . . ?
C8A N1A C1A C2A 11.1(5) . . . . ?
B1A N1A C1A C2A -175.0(4) . . . . ?
N6A C1A C2A C3A -19.9(9) . . . . ?
N1A C1A C2A C3A 173.2(5) . . . . ?
N6A C1A C2A C7A 160.2(5) . . . . ?
N1A C1A C2A C7A -6.7(5) . . . . ?
C7A C2A C3A C4A 2.3(7) . . . . ?
C1A C2A C3A C4A -177.6(5) . . . . ?
C2A C3A C4A C5A -5.6(7) . . . . ?
C2A C3A C4A Cl1A 173.2(3) . . . . ?
C3A C4A C5A C6A 4.0(7) . . . . ?
Cl1A C4A C5A C6A -174.8(4) . . . . ?
C3A C4A C5A Cl2A -178.5(4) . . . . ?
Cl1A C4A C5A Cl2A 2.7(6) . . . . ?
C4A C5A C6A C7A 1.1(7) . . . . ?
Cl2A C5A C6A C7A -176.4(4) . . . . ?
C5A C6A C7A C2A -4.3(7) . . . . ?
C5A C6A C7A C8A 178.1(5) . . . . ?
C3A C2A C7A C6A 2.7(7) . . . . ?
C1A C2A C7A C6A -177.4(4) . . . . ?
C3A C2A C7A C8A -179.2(4) . . . . ?
C1A C2A C7A C8A 0.7(5) . . . . ?
C1A N1A C8A N2A 159.1(4) . . . . ?
B1A N1A C8A N2A -14.7(7) . . . . ?
C1A N1A C8A C7A -10.7(5) . . . . ?
B1A N1A C8A C7A 175.5(4) . . . . ?
C9A N2A C8A N1A -8.2(7) . . . . ?
C9A N2A C8A C7A 158.6(5) . . . . ?
C6A C7A C8A N1A -176.5(5) . . . . ?
C2A C7A C8A N1A 5.6(5) . . . . ?
C6A C7A C8A N2A 14.9(9) . . . . ?
C2A C7A C8A N2A -162.9(5) . . . . ?
C8A N2A C9A N3A 9.0(7) . . . . ?
C8A N2A C9A C10A -150.9(5) . . . . ?
C16A N3A C9A N2A -151.1(4) . . . . ?
B1A N3A C9A N2A 12.9(7) . . . . ?
C16A N3A C9A C10A 12.6(5) . . . . ?
B1A N3A C9A C10A 176.6(4) . . . . ?
N2A C9A C10A C11A -17.8(8) . . . . ?
N3A C9A C10A C11A 179.5(5) . . . . ?
N2A C9A C10A C15A 154.8(5) . . . . ?
N3A C9A C10A C15A -7.9(5) . . . . ?
C15A C10A C11A C12A -0.9(7) . . . . ?
C9A C10A C11A C12A 170.8(5) . . . . ?
C10A C11A C12A C13A -1.6(7) . . . . ?
C10A C11A C12A Cl3A 179.1(4) . . . . ?
C11A C12A C13A C14A 1.9(7) . . . . ?
Cl3A C12A C13A C14A -178.8(4) . . . . ?
C11A C12A C13A Cl4A -176.3(4) . . . . ?
Cl3A C12A C13A Cl4A 3.0(6) . . . . ?
C12A C13A C14A C15A 0.2(7) . . . . ?
Cl4A C13A C14A C15A 178.5(3) . . . . ?
C13A C14A C15A C10A -2.6(7) . . . . ?
C13A C14A C15A C16A -171.9(5) . . . . ?
C11A C10A C15A C14A 3.0(7) . . . . ?
C9A C10A C15A C14A -170.6(4) . . . . ?
C11A C10A C15A C16A 174.5(4) . . . . ?
C9A C10A C15A C16A 0.9(5) . . . . ?
C17A N4A C16A N3A -7.8(7) . . . . ?
C17A N4A C16A C15A 152.4(5) . . . . ?
C9A N3A C16A N4A 152.0(4) . . . . ?
B1A N3A C16A N4A -11.7(7) . . . . ?
C9A N3A C16A C15A -12.2(5) . . . . ?
B1A N3A C16A C15A -175.9(4) . . . . ?
C14A C15A C16A N4A 14.2(8) . . . . ?
C10A C15A C16A N4A -156.1(5) . . . . ?
C14A C15A C16A N3A 176.8(5) . . . . ?
C10A C15A C16A N3A 6.5(5) . . . . ?
C16A N4A C17A N5A 7.4(7) . . . . ?
C16A N4A C17A C18A -158.5(5) . . . . ?
C24A N5A C17A N4A -157.5(4) . . . . ?
B1A N5A C17A N4A 12.4(7) . . . . ?
C24A N5A C17A C18A 11.4(5) . . . . ?
B1A N5A C17A C18A -178.8(4) . . . . ?
N4A C17A C18A C19A -11.4(9) . . . . ?
N5A C17A C18A C19A -179.4(5) . . . . ?
N4A C17A C18A C23A 162.5(5) . . . . ?
N5A C17A C18A C23A -5.4(5) . . . . ?
C23A C18A C19A C20A 4.1(7) . . . . ?
C17A C18A C19A C20A 177.3(5) . . . . ?
C18A C19A C20A C21A 1.2(7) . . . . ?
C18A C19A C20A Cl5A -178.8(4) . . . . ?
C19A C20A C21A C22A -5.4(8) . . . . ?
Cl5A C20A C21A C22A 174.7(4) . . . . ?
C19A C20A C21A Cl6A 174.0(4) . . . . ?
Cl5A C20A C21A Cl6A -6.0(6) . . . . ?
C20A C21A C22A C23A 3.9(7) . . . . ?
Cl6A C21A C22A C23A -175.4(4) . . . . ?
C21A C22A C23A C18A 1.4(7) . . . . ?
C21A C22A C23A C24A -176.7(5) . . . . ?
C19A C18A C23A C22A -5.6(7) . . . . ?
C17A C18A C23A C22A 179.9(4) . . . . ?
C19A C18A C23A C24A 172.9(4) . . . . ?
C17A C18A C23A C24A -1.7(5) . . . . ?
C1A N6A C24A N5A -8.1(7) . . . . ?
C1A N6A C24A C23A 152.8(5) . . . . ?
C17A N5A C24A N6A 152.6(4) . . . . ?
B1A N5A C24A N6A -17.4(7) . . . . ?
C17A N5A C24A C23A -12.4(5) . . . . ?
B1A N5A C24A C23A 177.6(4) . . . . ?
C22A C23A C24A N6A 22.9(9) . . . . ?
C18A C23A C24A N6A -155.3(5) . . . . ?
C22A C23A C24A N5A -173.7(5) . . . . ?
C18A C23A C24A N5A 8.1(5) . . . . ?
B1A O1A C25A C26A 23.5(7) . . . . ?
B1A O1A C25A C30A -157.6(4) . . . . ?
O1A C25A C26A C27A 179.6(4) . . . . ?
C30A C25A C26A C27A 0.9(7) . . . . ?
C25A C26A C27A C28A 1.2(8) . . . . ?
C25A C26A C27A I1A -178.7(4) . . . . ?
C26A C27A C28A C29A -2.7(8) . . . . ?
I1A C27A C28A C29A 177.2(4) . . . . ?
C27A C28A C29A C30A 2.1(9) . . . . ?
C28A C29A C30A C25A -0.1(8) . . . . ?
O1A C25A C30A C29A 179.7(5) . . . . ?
C26A C25A C30A C29A -1.4(7) . . . . ?
C25A O1A B1A N1A -173.8(4) . . . . ?
C25A O1A B1A N3A 69.7(6) . . . . ?
C25A O1A B1A N5A -57.8(7) . . . . ?
C8A N1A B1A O1A -94.8(5) . . . . ?
C1A N1A B1A O1A 91.8(5) . . . . ?
C8A N1A B1A N3A 31.1(6) . . . . ?
C1A N1A B1A N3A -142.2(4) . . . . ?
C8A N1A B1A N5A 138.2(4) . . . . ?
C1A N1A B1A N5A -35.1(6) . . . . ?
C9A N3A B1A O1A 89.3(6) . . . . ?
C16A N3A B1A O1A -108.5(5) . . . . ?
C9A N3A B1A N1A -29.9(6) . . . . ?
C16A N3A B1A N1A 132.3(4) . . . . ?
C9A N3A B1A N5A -135.9(4) . . . . ?
C16A N3A B1A N5A 26.3(6) . . . . ?
C17A N5A B1A O1A 107.5(5) . . . . ?
C24A N5A B1A O1A -83.5(6) . . . . ?
C17A N5A B1A N1A -133.4(4) . . . . ?
C24A N5A B1A N1A 35.6(6) . . . . ?
C17A N5A B1A N3A -26.5(6) . . . . ?
C24A N5A B1A N3A 142.5(4) . . . . ?
C24B N6B C1B N1B 7.3(7) . . . . ?
C24B N6B C1B C2B -156.1(5) . . . . ?
C8B N1B C1B N6B -154.1(4) . . . . ?
B1B N1B C1B N6B 16.9(7) . . . . ?
C8B N1B C1B C2B 12.8(5) . . . . ?
B1B N1B C1B C2B -176.2(4) . . . . ?
N6B C1B C2B C3B -18.7(9) . . . . ?
N1B C1B C2B C3B 175.8(5) . . . . ?
N6B C1B C2B C7B 157.7(5) . . . . ?
N1B C1B C2B C7B -7.9(5) . . . . ?
C7B C2B C3B C4B 1.3(7) . . . . ?
C1B C2B C3B C4B 177.3(5) . . . . ?
C2B C3B C4B C5B -1.7(7) . . . . ?
C2B C3B C4B Cl1B -179.0(4) . . . . ?
C3B C4B C5B C6B -0.2(8) . . . . ?
Cl1B C4B C5B C6B 177.1(4) . . . . ?
C3B C4B C5B Cl2B 178.4(4) . . . . ?
Cl1B C4B C5B Cl2B -4.3(6) . . . . ?
C4B C5B C6B C7B 2.5(8) . . . . ?
Cl2B C5B C6B C7B -176.1(4) . . . . ?
C5B C6B C7B C2B -2.8(7) . . . . ?
C5B C6B C7B C8B -178.3(5) . . . . ?
C3B C2B C7B C6B 0.9(7) . . . . ?
C1B C2B C7B C6B -175.9(5) . . . . ?
C3B C2B C7B C8B 177.3(4) . . . . ?
C1B C2B C7B C8B 0.5(5) . . . . ?
C9B N2B C8B N1B -10.0(7) . . . . ?
C9B N2B C8B C7B 158.4(5) . . . . ?
C1B N1B C8B N2B 158.7(4) . . . . ?
B1B N1B C8B N2B -12.1(7) . . . . ?
C1B N1B C8B C7B -12.6(5) . . . . ?
B1B N1B C8B C7B 176.5(4) . . . . ?
C6B C7B C8B N2B 13.2(9) . . . . ?
C2B C7B C8B N2B -162.7(5) . . . . ?
C6B C7B C8B N1B -177.2(5) . . . . ?
C2B C7B C8B N1B 6.9(5) . . . . ?
C8B N2B C9B N3B 9.9(7) . . . . ?
C8B N2B C9B C10B -153.5(5) . . . . ?
C16B N3B C9B N2B -153.0(4) . . . . ?
B1B N3B C9B N2B 12.5(7) . . . . ?
C16B N3B C9B C10B 13.6(5) . . . . ?
B1B N3B C9B C10B 179.2(4) . . . . ?
N2B C9B C10B C11B -14.5(9) . . . . ?
N3B C9B C10B C11B 180.0(5) . . . . ?
N2B C9B C10B C15B 157.2(5) . . . . ?
N3B C9B C10B C15B -8.3(5) . . . . ?
C9B C10B C11B C12B 171.1(5) . . . . ?
C15B C10B C11B C12B 0.2(7) . . . . ?
C10B C11B C12B C13B -0.5(7) . . . . ?
C10B C11B C12B Cl3B -179.7(4) . . . . ?
C11B C12B C13B C14B 0.6(8) . . . . ?
Cl3B C12B C13B C14B 179.8(4) . . . . ?
C11B C12B C13B Cl4B -178.3(4) . . . . ?
Cl3B C12B C13B Cl4B 0.8(6) . . . . ?
C12B C13B C14B C15B -0.3(7) . . . . ?
Cl4B C13B C14B C15B 178.6(4) . . . . ?
C13B C14B C15B C10B 0.0(7) . . . . ?
C13B C14B C15B C16B -172.0(5) . . . . ?
C11B C10B C15B C14B 0.1(7) . . . . ?
C9B C10B C15B C14B -173.0(4) . . . . ?
C11B C10B C15B C16B 173.8(4) . . . . ?
C9B C10B C15B C16B 0.8(5) . . . . ?
C17B N4B C16B N3B -6.5(7) . . . . ?
C17B N4B C16B C15B 154.2(5) . . . . ?
C9B N3B C16B N4B 151.7(4) . . . . ?
B1B N3B C16B N4B -13.8(7) . . . . ?
C9B N3B C16B C15B -13.0(5) . . . . ?
B1B N3B C16B C15B -178.5(4) . . . . ?
C14B C15B C16B N4B 16.6(9) . . . . ?
C10B C15B C16B N4B -156.3(5) . . . . ?
C14B C15B C16B N3B 179.9(5) . . . . ?
C10B C15B C16B N3B 7.0(5) . . . . ?
C16B N4B C17B N5B 7.4(7) . . . . ?
C16B N4B C17B C18B -155.9(5) . . . . ?
C24B N5B C17B N4B -154.8(5) . . . . ?
B1B N5B C17B N4B 12.1(7) . . . . ?
C24B N5B C17B C18B 12.0(5) . . . . ?
B1B N5B C17B C18B 178.8(4) . . . . ?
N4B C17B C18B C19B -17.9(9) . . . . ?
N5B C17B C18B C19B 176.7(5) . . . . ?
N4B C17B C18B C23B 160.2(5) . . . . ?
N5B C17B C18B C23B -5.2(5) . . . . ?
C23B C18B C19B C20B 2.7(7) . . . . ?
C17B C18B C19B C20B -179.4(5) . . . . ?
C18B C19B C20B C21B -0.5(7) . . . . ?
C18B C19B C20B Cl5B -179.4(4) . . . . ?
C19B C20B C21B C22B -2.3(8) . . . . ?
Cl5B C20B C21B C22B 176.7(4) . . . . ?
C19B C20B C21B Cl6B 177.1(4) . . . . ?
Cl5B C20B C21B Cl6B -4.0(6) . . . . ?
C20B C21B C22B C23B 2.6(7) . . . . ?
Cl6B C21B C22B C23B -176.8(3) . . . . ?
C21B C22B C23B C18B -0.3(7) . . . . ?
C21B C22B C23B C24B -177.8(5) . . . . ?
C19B C18B C23B C22B -2.3(7) . . . . ?
C17B C18B C23B C22B 179.3(4) . . . . ?
C19B C18B C23B C24B 175.7(4) . . . . ?
C17B C18B C23B C24B -2.7(5) . . . . ?
C1B N6B C24B N5B -9.6(7) . . . . ?
C1B N6B C24B C23B 155.9(5) . . . . ?
C17B N5B C24B N6B 154.7(4) . . . . ?
B1B N5B C24B N6B -12.2(7) . . . . ?
C17B N5B C24B C23B -13.7(5) . . . . ?
B1B N5B C24B C23B 179.4(4) . . . . ?
C22B C23B C24B N6B 19.9(9) . . . . ?
C18B C23B C24B N6B -157.8(5) . . . . ?
C22B C23B C24B N5B -172.6(5) . . . . ?
C18B C23B C24B N5B 9.6(5) . . . . ?
B1B O1B C25B C30B -154.2(5) . . . . ?
B1B O1B C25B C26B 30.7(8) . . . . ?
O1B C25B C26B C27B 176.9(4) . . . . ?
C30B C25B C26B C27B 2.0(8) . . . . ?
C25B C26B C27B C28B -0.2(8) . . . . ?
C25B C26B C27B I1B -176.4(4) . . . . ?
C26B C27B C28B C29B -2.0(8) . . . . ?
I1B C27B C28B C29B 174.3(4) . . . . ?
C27B C28B C29B C30B 2.4(9) . . . . ?
O1B C25B C30B C29B -176.9(5) . . . . ?
C26B C25B C30B C29B -1.6(8) . . . . ?
C28B C29B C30B C25B -0.6(9) . . . . ?
C25B O1B B1B N5B -69.7(7) . . . . ?
C25B O1B B1B N1B 173.3(4) . . . . ?
C25B O1B B1B N3B 57.0(7) . . . . ?
C24B N5B B1B O1B -89.2(6) . . . . ?
C17B N5B B1B O1B 105.3(5) . . . . ?
C24B N5B B1B N1B 30.4(6) . . . . ?
C17B N5B B1B N1B -135.1(4) . . . . ?
C24B N5B B1B N3B 138.4(4) . . . . ?
C17B N5B B1B N3B -27.1(6) . . . . ?
C1B N1B B1B O1B 94.7(5) . . . . ?
C8B N1B B1B O1B -95.4(5) . . . . ?
C1B N1B B1B N5B -32.8(6) . . . . ?
C8B N1B B1B N5B 137.2(4) . . . . ?
C1B N1B B1B N3B -140.9(4) . . . . ?
C8B N1B B1B N3B 29.1(6) . . . . ?
C9B N3B B1B O1B 89.7(5) . . . . ?
C16B N3B B1B O1B -106.2(5) . . . . ?
C9B N3B B1B N5B -136.2(4) . . . . ?
C16B N3B B1B N5B 27.9(6) . . . . ?
C9B N3B B1B N1B -28.9(6) . . . . ?
C16B N3B B1B N1B 135.2(4) . . . . ?
